data_7108944
loop_
_publ_author_name
'Velisoju Mahendar'
'Hideaki Oikawa'
'Hiroki Oguri'

_publ_section_title
;
 Sequential [6+2], [2+2], and [3+2] annulations for rapid assembly of
 multiple fragments
;
_journal_name_full Chem.Commun.
_journal_page_first 2299
_journal_paper_doi 10.1039/c2cc38854e
_journal_volume 49
_journal_year 2013
_chemical_formula_moiety 'C30 H36 O2 Si2'
_chemical_formula_sum 'C30 H36 O2 Si2'
_chemical_formula_weight 484.77
_chemical_name_systematic
;
?
;
_space_group_IT_number 14
_symmetry_cell_setting monoclinic
_symmetry_space_group_name_Hall '-P 2ybc'
_symmetry_space_group_name_H-M 'P 1 21/c 1'
_atom_sites_solution_hydrogens geom
_atom_sites_solution_primary direct
_atom_sites_solution_secondary difmap
_audit_creation_method SHELXL-97
_cell_angle_alpha 90.00
_cell_angle_beta 90.756(2)
_cell_angle_gamma 90.00
_cell_formula_units_Z 4
_cell_length_a 13.2625(5)
_cell_length_b 13.3817(6)
_cell_length_c 16.1422(7)
_cell_measurement_reflns_used 33007
_cell_measurement_temperature 173(2)
_cell_measurement_theta_max 68.230
_cell_measurement_theta_min 3.33
_cell_volume 2864.6(2)
_computing_cell_refinement 'Rigaku RAPID AUTO'
_computing_data_collection 'Rigaku RAPID AUTO'
_computing_data_reduction 'Rigaku RAPID AUTO'
_computing_molecular_graphics 'CrystalStructure and PLATON(Spek, 2003)'
_computing_publication_material SHELXL-97
_computing_structure_refinement 'SHELXL-97 (Sheldrick, 1997)'
_computing_structure_solution 'SHELXS-97 (Sheldrick, 1990)'
_diffrn_ambient_temperature 173(2)
_diffrn_measured_fraction_theta_full 0.995
_diffrn_measured_fraction_theta_max 0.995
_diffrn_measurement_device_type 'IP area detector'
_diffrn_measurement_method 'phi and omega scans'
_diffrn_radiation_monochromator graphite
_diffrn_radiation_source 'fine-focus sealed tube'
_diffrn_radiation_type CuK\a
_diffrn_radiation_wavelength 1.54187
_diffrn_reflns_av_R_equivalents 0.0718
_diffrn_reflns_av_sigmaI/netI 0.0778
_diffrn_reflns_limit_h_max 15
_diffrn_reflns_limit_h_min -15
_diffrn_reflns_limit_k_max 16
_diffrn_reflns_limit_k_min -15
_diffrn_reflns_limit_l_max 19
_diffrn_reflns_limit_l_min -19
_diffrn_reflns_number 33007
_diffrn_reflns_theta_full 68.23
_diffrn_reflns_theta_max 68.23
_diffrn_reflns_theta_min 3.33
_exptl_absorpt_coefficient_mu 1.294
_exptl_absorpt_correction_T_max 0.9622
_exptl_absorpt_correction_T_min 0.8815
_exptl_absorpt_correction_type empirical
_exptl_absorpt_process_details Lorentz-polarization
_exptl_crystal_colour colorless
_exptl_crystal_density_diffrn 1.124
_exptl_crystal_density_method 'not measured'
_exptl_crystal_description block
_exptl_crystal_F_000 1040
_exptl_crystal_size_max 0.10
_exptl_crystal_size_mid 0.08
_exptl_crystal_size_min 0.03
_refine_diff_density_max 0.514
_refine_diff_density_min -0.321
_refine_diff_density_rms 0.075
_refine_ls_extinction_method none
_refine_ls_goodness_of_fit_ref 1.080
_refine_ls_hydrogen_treatment constr
_refine_ls_matrix_type full
_refine_ls_number_parameters 310
_refine_ls_number_reflns 5205
_refine_ls_number_restraints 0
_refine_ls_restrained_S_all 1.080
_refine_ls_R_factor_all 0.2095
_refine_ls_R_factor_gt 0.1148
_refine_ls_shift/su_max 0.000
_refine_ls_shift/su_mean 0.000
_refine_ls_structure_factor_coef Fsqd
_refine_ls_weighting_details 'calc w=1/[\s^2^(Fo^2^)+(0.1641P)^2^+3.3017P] where P=(Fo^2^+2Fc^2^)/3'
_refine_ls_weighting_scheme calc
_refine_ls_wR_factor_gt 0.2893
_refine_ls_wR_factor_ref 0.3826
_reflns_number_gt 2305
_reflns_number_total 5205
_reflns_threshold_expression >2sigma(I)
_cod_data_source_file c2cc38854e.txt
_cod_data_source_block shelxl
_cod_original_sg_symbol_H-M 'P 21/c'
_cod_database_code 7108944

loop_
_symmetry_equiv_pos_as_xyz
'x, y, z'
'-x, y+1/2, -z+1/2'
'-x, -y, -z'
'x, -y-1/2, z-1/2'

loop_
_atom_site_label
_atom_site_type_symbol
_atom_site_fract_x
_atom_site_fract_y
_atom_site_fract_z
_atom_site_U_iso_or_equiv
_atom_site_adp_type
_atom_site_occupancy
_atom_site_symmetry_multiplicity
_atom_site_calc_flag
_atom_site_refinement_flags
_atom_site_disorder_assembly
_atom_site_disorder_group
Si1 Si 0.67345(15) 0.62451(14) 1.10508(12) 0.0755(7) Uani 1 1 d . . .
Si2 Si 0.61093(19) 0.42286(19) 0.63725(13) 0.0980(9) Uani 1 1 d . . .
O1 O 1.0464(5) 0.1897(4) 0.7956(3) 0.1023(18) Uani 1 1 d . . .
O2 O 1.1453(6) 0.7165(6) 0.9465(4) 0.124(2) Uani 1 1 d . . .
C1 C 0.7605(5) 0.4890(4) 0.8209(4) 0.0662(17) Uani 1 1 d . . .
H1 H 0.7401 0.5428 0.7812 0.079 Uiso 1 1 calc R . .
C2 C 0.6857(5) 0.4033(5) 0.8151(4) 0.0725(19) Uani 1 1 d . . .
H2 H 0.6180 0.4264 0.8337 0.087 Uiso 1 1 calc R . .
C3 C 0.7181(6) 0.3096(5) 0.8657(4) 0.077(2) Uani 1 1 d . . .
H3 H 0.7601 0.3285 0.9144 0.092 Uiso 1 1 calc R . .
H4 H 0.6587 0.2717 0.8847 0.092 Uiso 1 1 calc R . .
C4 C 0.6772(5) 0.3615(5) 0.7278(4) 0.0710(18) Uani 1 1 d . . .
C5 C 0.7008(7) 0.5056(8) 0.5811(6) 0.139(4) Uani 1 1 d . . .
H5 H 0.7308 0.5536 0.6200 0.167 Uiso 1 1 calc R . .
H6 H 0.6645 0.5417 0.5371 0.167 Uiso 1 1 calc R . .
H7 H 0.7541 0.4648 0.5567 0.167 Uiso 1 1 calc R . .
C6 C 0.5055(6) 0.4982(7) 0.6752(5) 0.110(3) Uani 1 1 d . . .
H8 H 0.4587 0.4552 0.7052 0.132 Uiso 1 1 calc R . .
H9 H 0.4702 0.5294 0.6282 0.132 Uiso 1 1 calc R . .
H10 H 0.5314 0.5503 0.7125 0.132 Uiso 1 1 calc R . .
C7 C 0.5626(10) 0.3230(9) 0.5652(6) 0.173(5) Uani 1 1 d . . .
H11 H 0.6189 0.2812 0.5473 0.207 Uiso 1 1 calc R . .
H12 H 0.5304 0.3542 0.5167 0.207 Uiso 1 1 calc R . .
H13 H 0.5132 0.2816 0.5940 0.207 Uiso 1 1 calc R . .
C8 C 0.7281(6) 0.2772(5) 0.7219(5) 0.080(2) Uani 1 1 d . . .
H14 H 0.7325 0.2387 0.6726 0.096 Uiso 1 1 calc R . .
C9 C 0.7789(6) 0.2491(5) 0.8034(4) 0.075(2) Uani 1 1 d . . .
C10 C 0.7854(7) 0.1352(5) 0.8221(5) 0.105(3) Uani 1 1 d . . .
H15 H 0.7846 0.1225 0.8825 0.126 Uiso 1 1 calc R . .
H16 H 0.7287 0.0988 0.7954 0.126 Uiso 1 1 calc R . .
C11 C 0.8875(7) 0.1033(6) 0.7847(6) 0.112(3) Uani 1 1 d . . .
H17 H 0.9157 0.0450 0.8147 0.134 Uiso 1 1 calc R . .
H18 H 0.8790 0.0857 0.7255 0.134 Uiso 1 1 calc R . .
C12 C 0.9539(8) 0.1911(6) 0.7944(5) 0.088(2) Uani 1 1 d . . .
C13 C 0.8881(6) 0.2803(5) 0.8015(4) 0.077(2) Uani 1 1 d . . .
C14 C 0.9262(6) 0.3728(6) 0.8041(4) 0.078(2) Uani 1 1 d . . .
H19 H 0.9972 0.3759 0.7974 0.094 Uiso 1 1 calc R . .
C15 C 0.8775(5) 0.4708(5) 0.8157(4) 0.0722(19) Uani 1 1 d . . .
H20 H 0.9068 0.5198 0.7759 0.087 Uiso 1 1 calc R . .
C16 C 0.8895(5) 0.5133(5) 0.9068(4) 0.0747(19) Uani 1 1 d . . .
H21 H 0.9042 0.4558 0.9447 0.090 Uiso 1 1 calc R . .
C17 C 0.9708(6) 0.5867(7) 0.9173(4) 0.085(2) Uani 1 1 d . . .
H22 H 1.0369 0.5598 0.9139 0.102 Uiso 1 1 calc R . .
C18 C 0.9676(7) 0.6836(7) 0.9307(4) 0.090(2) Uani 1 1 d . . .
C19 C 1.0595(9) 0.7468(9) 0.9455(5) 0.107(3) Uani 1 1 d . . .
C20 C 1.0259(9) 0.8524(9) 0.9568(6) 0.136(4) Uani 1 1 d . . .
H23 H 1.0696 0.8985 0.9256 0.163 Uiso 1 1 calc R . .
H24 H 1.0288 0.8710 1.0162 0.163 Uiso 1 1 calc R . .
C21 C 0.9185(8) 0.8575(6) 0.9243(6) 0.122(3) Uani 1 1 d . . .
H25 H 0.9169 0.8756 0.8648 0.147 Uiso 1 1 calc R . .
H26 H 0.8790 0.9073 0.9555 0.147 Uiso 1 1 calc R . .
C22 C 0.8758(7) 0.7496(6) 0.9377(5) 0.089(2) Uani 1 1 d . A .
C23 C 0.8263(7) 0.7300(6) 1.0210(5) 0.100(3) Uani 1 1 d . . .
H27 H 0.8495 0.7585 1.0716 0.120 Uiso 1 1 calc R A .
C24 C 0.7471(6) 0.6687(5) 1.0155(4) 0.081(2) Uani 1 1 d . A .
C25A C 0.7547(11) 0.6358(11) 1.2058(9) 0.099(5) Uiso 0.592(13) 1 d P A 1
C26A C 0.5577(12) 0.6967(12) 1.1099(10) 0.113(6) Uiso 0.592(13) 1 d P A 1
C27A C 0.6396(11) 0.4822(11) 1.0980(9) 0.101(5) Uiso 0.592(13) 1 d P A 1
C25B C 0.7641(16) 0.5651(17) 1.1755(13) 0.101(7) Uiso 0.408(13) 1 d P A 2
C26B C 0.6033(14) 0.7379(14) 1.1596(12) 0.080(6) Uiso 0.408(13) 1 d P A 2
C27B C 0.5637(16) 0.5430(16) 1.0654(13) 0.101(7) Uiso 0.408(13) 1 d P A 2
C28 C 0.7320(5) 0.6374(5) 0.9247(4) 0.0714(19) Uani 1 1 d . . .
H28 H 0.6588 0.6395 0.9093 0.086 Uiso 1 1 calc R A .
C29 C 0.7891(6) 0.7192(5) 0.8785(5) 0.084(2) Uani 1 1 d . A .
H29 H 0.7445 0.7768 0.8666 0.101 Uiso 1 1 calc R . .
H30 H 0.8157 0.6933 0.8257 0.101 Uiso 1 1 calc R . .
C30 C 0.7741(5) 0.5343(5) 0.9091(4) 0.0695(18) Uani 1 1 d . A .
H31 H 0.7434 0.4872 0.9497 0.083 Uiso 1 1 calc R . .

loop_
_atom_site_aniso_label
_atom_site_aniso_U_11
_atom_site_aniso_U_22
_atom_site_aniso_U_33
_atom_site_aniso_U_23
_atom_site_aniso_U_13
_atom_site_aniso_U_12
Si1 0.0771(14) 0.0698(12) 0.0801(14) -0.0102(10) 0.0148(11) -0.0078(10)
Si2 0.1016(19) 0.1177(19) 0.0750(15) -0.0030(13) 0.0113(13) 0.0142(15)
O1 0.104(5) 0.110(4) 0.093(4) -0.002(3) 0.009(3) 0.029(4)
O2 0.097(5) 0.180(7) 0.096(4) 0.003(4) 0.014(4) -0.055(5)
C1 0.076(5) 0.055(4) 0.068(4) 0.006(3) 0.005(3) 0.004(3)
C2 0.072(5) 0.074(4) 0.072(5) 0.004(3) 0.013(4) 0.008(4)
C3 0.085(5) 0.067(4) 0.081(5) 0.006(4) 0.025(4) -0.001(4)
C4 0.068(5) 0.072(5) 0.073(5) 0.007(4) 0.005(3) 0.001(4)
C5 0.105(7) 0.194(11) 0.120(7) 0.058(7) 0.038(6) 0.037(7)
C6 0.084(6) 0.144(8) 0.102(6) 0.037(5) 0.022(5) 0.030(5)
C7 0.225(13) 0.174(10) 0.116(8) -0.063(8) -0.058(8) 0.020(10)
C8 0.094(6) 0.067(4) 0.078(5) -0.013(4) 0.019(4) -0.010(4)
C9 0.083(5) 0.058(4) 0.083(5) 0.004(3) 0.029(4) -0.003(4)
C10 0.136(8) 0.065(5) 0.114(7) 0.013(4) 0.039(6) 0.003(5)
C11 0.131(8) 0.078(6) 0.128(7) 0.022(5) 0.053(6) 0.035(6)
C12 0.107(7) 0.080(5) 0.077(5) 0.019(4) 0.019(5) 0.011(5)
C13 0.092(6) 0.068(5) 0.071(5) 0.022(4) 0.020(4) 0.016(4)
C14 0.074(5) 0.083(5) 0.077(5) 0.018(4) 0.021(4) 0.008(4)
C15 0.073(5) 0.070(4) 0.074(4) 0.016(4) 0.009(3) -0.002(4)
C16 0.083(5) 0.069(4) 0.072(5) 0.012(3) 0.015(4) -0.002(4)
C17 0.077(5) 0.097(6) 0.081(5) 0.012(4) 0.010(4) -0.006(5)
C18 0.097(6) 0.104(6) 0.067(5) 0.013(4) 0.012(4) -0.023(6)
C19 0.113(8) 0.132(9) 0.077(6) -0.006(5) 0.024(6) -0.044(7)
C20 0.137(9) 0.141(10) 0.131(9) -0.030(7) 0.040(7) -0.078(8)
C21 0.141(9) 0.086(6) 0.142(8) -0.016(5) 0.055(7) -0.039(6)
C22 0.103(7) 0.086(5) 0.077(5) -0.014(4) 0.020(5) -0.029(5)
C23 0.126(7) 0.096(6) 0.079(5) -0.025(4) 0.024(5) -0.038(5)
C24 0.092(6) 0.071(5) 0.081(5) -0.009(4) 0.017(4) -0.015(4)
C28 0.077(5) 0.061(4) 0.077(5) 0.000(3) 0.010(4) -0.005(3)
C29 0.096(6) 0.072(5) 0.086(5) -0.002(4) 0.011(4) 0.005(4)
C30 0.072(5) 0.067(4) 0.070(4) 0.012(3) 0.016(3) -0.002(3)

loop_
_atom_type_symbol
_atom_type_description
_atom_type_scat_dispersion_real
_atom_type_scat_dispersion_imag
_atom_type_scat_source
C C 0.0181 0.0091 'International Tables Vol C Tables 4.2.6.8 and 6.1.1.4'
H H 0.0000 0.0000 'International Tables Vol C Tables 4.2.6.8 and 6.1.1.4'
O O 0.0492 0.0322 'International Tables Vol C Tables 4.2.6.8 and 6.1.1.4'
Si Si 0.2541 0.3302 'International Tables Vol C Tables 4.2.6.8 and 6.1.1.4'

loop_
_geom_angle_atom_site_label_1
_geom_angle_atom_site_label_2
_geom_angle_atom_site_label_3
_geom_angle
C26A Si1 C25B 139.0(8)
C26A Si1 C24 108.5(6)
C25B Si1 C24 106.0(7)
C26A Si1 C27B 71.3(8)
C25B Si1 C27B 116.7(9)
C24 Si1 C27B 109.0(7)
C26A Si1 C25A 112.5(7)
C25B Si1 C25A 32.9(7)
C24 Si1 C25A 109.6(5)
C27B Si1 C25A 137.0(8)
C26A Si1 C27A 109.1(7)
C25B Si1 C27A 76.2(8)
C24 Si1 C27A 112.8(5)
C27B Si1 C27A 42.0(7)
C25A Si1 C27A 104.4(6)
C26A Si1 C26B 34.5(6)
C25B Si1 C26B 111.3(9)
C24 Si1 C26B 110.9(6)
C27B Si1 C26B 102.9(8)
C25A Si1 C26B 80.1(7)
C27A Si1 C26B 131.2(7)
C6 Si2 C5 109.3(4)
C6 Si2 C7 110.0(5)
C5 Si2 C7 109.6(5)
C6 Si2 C4 109.3(3)
C5 Si2 C4 109.9(4)
C7 Si2 C4 108.8(4)
C2 C1 C30 114.8(5)
C2 C1 C15 121.6(5)
C30 C1 C15 90.4(5)
C2 C1 H1 109.5
C30 C1 H1 109.5
C15 C1 H1 109.5
C1 C2 C4 112.1(5)
C1 C2 C3 113.6(6)
C4 C2 C3 102.0(5)
C1 C2 H2 109.6
C4 C2 H2 109.6
C3 C2 H2 109.6
C9 C3 C2 103.1(5)
C9 C3 H3 111.1
C2 C3 H3 111.1
C9 C3 H4 111.1
C2 C3 H4 111.1
H3 C3 H4 109.1
C8 C4 C2 110.5(6)
C8 C4 Si2 123.4(6)
C2 C4 Si2 126.0(5)
Si2 C5 H5 109.5
Si2 C5 H6 109.5
H5 C5 H6 109.5
Si2 C5 H7 109.5
H5 C5 H7 109.5
H6 C5 H7 109.5
Si2 C6 H8 109.5
Si2 C6 H9 109.5
H8 C6 H9 109.5
Si2 C6 H10 109.5
H8 C6 H10 109.5
H9 C6 H10 109.5
Si2 C7 H11 109.5
Si2 C7 H12 109.5
H11 C7 H12 109.5
Si2 C7 H13 109.5
H11 C7 H13 109.5
H12 C7 H13 109.5
C4 C8 C9 111.8(6)
C4 C8 H14 124.1
C9 C8 H14 124.1
C13 C9 C8 109.2(5)
C13 C9 C3 112.4(6)
C8 C9 C3 101.9(6)
C13 C9 C10 103.0(6)
C8 C9 C10 115.7(6)
C3 C9 C10 114.8(6)
C11 C10 C9 104.0(6)
C11 C10 H15 111.0
C9 C10 H15 111.0
C11 C10 H16 111.0
C9 C10 H16 111.0
H15 C10 H16 109.0
C12 C11 C10 105.2(7)
C12 C11 H17 110.7
C10 C11 H17 110.7
C12 C11 H18 110.7
C10 C11 H18 110.7
H17 C11 H18 108.8
O1 C12 C11 125.8(8)
O1 C12 C13 126.8(8)
C11 C12 C13 107.3(8)
C14 C13 C12 121.7(8)
C14 C13 C9 128.2(6)
C12 C13 C9 110.1(7)
C13 C14 C15 131.4(7)
C13 C14 H19 114.3
C15 C14 H19 114.3
C14 C15 C1 125.3(6)
C14 C15 C16 113.4(6)
C1 C15 C16 89.0(5)
C14 C15 H20 109.1
C1 C15 H20 109.1
C16 C15 H20 109.1
C17 C16 C30 126.7(6)
C17 C16 C15 114.4(6)
C30 C16 C15 89.9(5)
C17 C16 H21 107.9
C30 C16 H21 107.9
C15 C16 H21 107.9
C18 C17 C16 130.9(8)
C18 C17 H22 114.6
C16 C17 H22 114.6
C17 C18 C19 123.6(9)
C17 C18 C22 128.1(8)
C19 C18 C22 108.2(8)
O2 C19 C20 126.7(10)
O2 C19 C18 125.2(11)
C20 C19 C18 108.0(10)
C19 C20 C21 106.3(8)
C19 C20 H23 110.5
C21 C20 H23 110.5
C19 C20 H24 110.5
C21 C20 H24 110.5
H23 C20 H24 108.7
C20 C21 C22 104.5(8)
C20 C21 H25 110.8
C22 C21 H25 110.8
C20 C21 H26 110.8
C22 C21 H26 110.8
H25 C21 H26 108.9
C18 C22 C23 108.7(7)
C18 C22 C29 113.3(6)
C23 C22 C29 100.0(6)
C18 C22 C21 103.6(7)
C23 C22 C21 116.1(7)
C29 C22 C21 115.3(8)
C24 C23 C22 113.2(7)
C24 C23 H27 123.4
C22 C23 H27 123.4
C23 C24 C28 108.9(6)
C23 C24 Si1 124.5(6)
C28 C24 Si1 126.5(5)
C30 C28 C29 112.7(6)
C30 C28 C24 111.4(6)
C29 C28 C24 102.2(5)
C30 C28 H28 110.1
C29 C28 H28 110.1
C24 C28 H28 110.1
C28 C29 C22 104.9(6)
C28 C29 H29 110.8
C22 C29 H29 110.8
C28 C29 H30 110.8
C22 C29 H30 110.8
H29 C29 H30 108.8
C28 C30 C1 118.1(5)
C28 C30 C16 122.3(6)
C1 C30 C16 90.6(5)
C28 C30 H31 108.1
C1 C30 H31 108.1
C16 C30 H31 108.1

loop_
_geom_bond_atom_site_label_1
_geom_bond_atom_site_label_2
_geom_bond_distance
Si1 C26A 1.816(16)
Si1 C25B 1.83(2)
Si1 C24 1.853(7)
Si1 C27B 1.92(2)
Si1 C25A 1.945(15)
Si1 C27A 1.960(14)
Si1 C26B 1.991(18)
Si2 C6 1.835(8)
Si2 C5 1.870(9)
Si2 C7 1.879(10)
Si2 C4 1.884(7)
O1 C12 1.227(9)
O2 C19 1.208(11)
C1 C2 1.518(9)
C1 C30 1.555(9)
C1 C15 1.574(9)
C1 H1 1.0000
C2 C4 1.519(9)
C2 C3 1.553(9)
C2 H2 1.0000
C3 C9 1.530(9)
C3 H3 0.9900
C3 H4 0.9900
C4 C8 1.319(9)
C5 H5 0.9800
C5 H6 0.9800
C5 H7 0.9800
C6 H8 0.9800
C6 H9 0.9800
C6 H10 0.9800
C7 H11 0.9800
C7 H12 0.9800
C7 H13 0.9800
C8 C9 1.516(10)
C8 H14 0.9500
C9 C13 1.508(10)
C9 C10 1.555(9)
C10 C11 1.549(11)
C10 H15 0.9900
C10 H16 0.9900
C11 C12 1.475(11)
C11 H17 0.9900
C11 H18 0.9900
C12 C13 1.484(10)
C13 C14 1.337(9)
C14 C15 1.475(9)
C14 H19 0.9500
C15 C16 1.583(9)
C15 H20 1.0000
C16 C17 1.467(10)
C16 C30 1.558(9)
C16 H21 1.0000
C17 C18 1.315(11)
C17 H22 0.9500
C18 C19 1.500(12)
C18 C22 1.510(11)
C19 C20 1.494(14)
C20 C21 1.513(14)
C20 H23 0.9900
C20 H24 0.9900
C21 C22 1.567(10)
C21 H25 0.9900
C21 H26 0.9900
C22 C23 1.527(10)
C22 C29 1.539(10)
C23 C24 1.334(10)
C23 H27 0.9500
C24 C28 1.534(9)
C28 C30 1.511(9)
C28 C29 1.530(9)
C28 H28 1.0000
C29 H29 0.9900
C29 H30 0.9900
C30 H31 1.0000

loop_
_geom_torsion_atom_site_label_1
_geom_torsion_atom_site_label_2
_geom_torsion_atom_site_label_3
_geom_torsion_atom_site_label_4
_geom_torsion
C30 C1 C2 C4 -179.1(5)
C15 C1 C2 C4 -72.1(8)
C30 C1 C2 C3 -64.2(7)
C15 C1 C2 C3 42.9(8)
C1 C2 C3 C9 -90.1(7)
C4 C2 C3 C9 30.8(7)
C1 C2 C4 C8 102.2(7)
C3 C2 C4 C8 -19.7(7)
C1 C2 C4 Si2 -74.1(7)
C3 C2 C4 Si2 164.0(5)
C6 Si2 C4 C8 153.6(6)
C5 Si2 C4 C8 -86.6(7)
C7 Si2 C4 C8 33.5(8)
C6 Si2 C4 C2 -30.6(7)
C5 Si2 C4 C2 89.3(7)
C7 Si2 C4 C2 -150.7(7)
C2 C4 C8 C9 -0.1(8)
Si2 C4 C8 C9 176.3(5)
C4 C8 C9 C13 -98.9(7)
C4 C8 C9 C3 20.2(8)
C4 C8 C9 C10 145.5(7)
C2 C3 C9 C13 86.1(7)
C2 C3 C9 C8 -30.7(7)
C2 C3 C9 C10 -156.6(7)
C13 C9 C10 C11 -28.7(8)
C8 C9 C10 C11 90.4(9)
C3 C9 C10 C11 -151.2(7)
C9 C10 C11 C12 32.4(9)
C10 C11 C12 O1 157.6(8)
C10 C11 C12 C13 -23.1(9)
O1 C12 C13 C14 5.0(12)
C11 C12 C13 C14 -174.4(7)
O1 C12 C13 C9 -176.0(7)
C11 C12 C13 C9 4.7(8)
C8 C9 C13 C14 70.9(9)
C3 C9 C13 C14 -41.4(10)
C10 C9 C13 C14 -165.6(7)
C8 C9 C13 C12 -108.1(6)
C3 C9 C13 C12 139.6(6)
C10 C9 C13 C12 15.5(8)
C12 C13 C14 C15 -176.0(7)
C9 C13 C14 C15 5.1(13)
C13 C14 C15 C1 -5.3(12)
C13 C14 C15 C16 101.1(9)
C2 C1 C15 C14 0.6(10)
C30 C1 C15 C14 120.3(7)
C2 C1 C15 C16 -117.7(6)
C30 C1 C15 C16 2.0(5)
C14 C15 C16 C17 98.5(7)
C1 C15 C16 C17 -133.0(6)
C14 C15 C16 C30 -130.5(6)
C1 C15 C16 C30 -2.0(5)
C30 C16 C17 C18 0.1(12)
C15 C16 C17 C18 109.8(9)
C16 C17 C18 C19 175.9(7)
C16 C17 C18 C22 -1.4(14)
C17 C18 C19 O2 0.2(14)
C22 C18 C19 O2 177.9(8)
C17 C18 C19 C20 179.2(8)
C22 C18 C19 C20 -3.1(9)
O2 C19 C20 C21 162.7(9)
C18 C19 C20 C21 -16.3(10)
C19 C20 C21 C22 28.5(9)
C17 C18 C22 C23 73.8(10)
C19 C18 C22 C23 -103.8(7)
C17 C18 C22 C29 -36.4(11)
C19 C18 C22 C29 145.9(6)
C17 C18 C22 C21 -162.1(8)
C19 C18 C22 C21 20.3(8)
C20 C21 C22 C18 -29.8(9)
C20 C21 C22 C23 89.3(9)
C20 C21 C22 C29 -154.2(7)
C18 C22 C23 C24 -99.5(9)
C29 C22 C23 C24 19.5(9)
C21 C22 C23 C24 144.2(9)
C22 C23 C24 C28 0.2(10)
C22 C23 C24 Si1 177.0(6)
C26A Si1 C24 C23 101.4(9)
C25B Si1 C24 C23 -56.1(11)
C27B Si1 C24 C23 177.4(10)
C25A Si1 C24 C23 -21.8(9)
C27A Si1 C24 C23 -137.6(8)
C26B Si1 C24 C23 64.8(10)
C26A Si1 C24 C28 -82.3(8)
C25B Si1 C24 C28 120.2(10)
C27B Si1 C24 C28 -6.3(10)
C25A Si1 C24 C28 154.5(7)
C27A Si1 C24 C28 38.7(8)
C26B Si1 C24 C28 -118.9(8)
C23 C24 C28 C30 100.6(7)
Si1 C24 C28 C30 -76.2(8)
C23 C24 C28 C29 -20.0(8)
Si1 C24 C28 C29 163.2(6)
C30 C28 C29 C22 -88.2(7)
C24 C28 C29 C22 31.5(7)
C18 C22 C29 C28 84.8(7)
C23 C22 C29 C28 -30.7(7)
C21 C22 C29 C28 -156.0(6)
C29 C28 C30 C1 -68.7(8)
C24 C28 C30 C1 177.2(5)
C29 C28 C30 C16 41.9(9)
C24 C28 C30 C16 -72.3(8)
C2 C1 C30 C28 -109.0(7)
C15 C1 C30 C28 125.5(6)
C2 C1 C30 C16 123.4(6)
C15 C1 C30 C16 -2.1(5)
C17 C16 C30 C28 -1.2(10)
C15 C16 C30 C28 -122.2(6)
C17 C16 C30 C1 123.0(7)
C15 C16 C30 C1 2.1(5)
